data_4082346
loop_
_publ_author_name
'Carmona, Daniel'
'M\'endez, Isabel'
'Rodr\?\'iguez, Ricardo'
'Lahoz, Fernando J.'
'Garc\?\'ia-Ordu\~na, Pilar'
'Oro, Luis A.'

_publ_section_title
;
 Metal--Nitroalkene andaci-Nitro Intermediates in Catalytic
 Enantioselective Friedel--Crafts Reactions of Indoles
 withtrans-\b-Nitrostyrenes
;
_journal_issue 2
_journal_name_full Organometallics
_journal_page_first 443
_journal_paper_doi 10.1021/om401125q
_journal_volume 33
_journal_year 2014
_chemical_absolute_configuration rmad
_chemical_formula_moiety 'C45 H47 Cl N O2 P2 Rh, 2(F6 Sb)'
_chemical_formula_sum 'C45 H47 Cl F12 N O2 P2 Rh Sb2'
_chemical_formula_weight 1305.64
_chemical_name_systematic
;
 ?
;
_space_group_IT_number 4
_symmetry_cell_setting monoclinic
_symmetry_space_group_name_Hall 'P 2yb'
_symmetry_space_group_name_H-M 'P 1 21 1'
_atom_sites_solution_hydrogens geom
_atom_sites_solution_primary direct
_atom_sites_solution_secondary difmap
_audit_creation_method SHELXL-97
_cell_angle_alpha 90.00
_cell_angle_beta 101.833(2)
_cell_angle_gamma 90.00
_cell_formula_units_Z 2
_cell_length_a 13.4677(12)
_cell_length_b 13.0152(12)
_cell_length_c 14.0491(13)
_cell_measurement_reflns_used 2835
_cell_measurement_temperature 100(2)
_cell_measurement_theta_max 21.027
_cell_measurement_theta_min 2.349
_cell_volume 2410.3(4)
_computing_cell_refinement 'SAINT+ in APEX2 v. 2008.4 (Bruker AXS, 2008)'
_computing_data_collection 'SMART in APEX2 v. 2008.4 (Bruker AXS, 2008)'
_computing_data_reduction 'SAINT+ in APEX2 v. 2008.4 (Bruker AXS, 2008)'
_computing_molecular_graphics 'XP program, SHELXTL v6.12, Bruker2000'
_computing_publication_material 'XCIF program, PLATON(Spek, 1998), PARST (Nardelli,1983)'
_computing_structure_refinement 'SHELXL-97 (Sheldrick, 2008)'
_computing_structure_solution 'SHELXS-97 (Sheldrick, 1997)'
_diffrn_ambient_temperature 100(2)
_diffrn_detector_area_resol_mean 8.26
_diffrn_measured_fraction_theta_full 0.995
_diffrn_measured_fraction_theta_max 0.986
_diffrn_measurement_device_type 'Bruker APEX DUO CCD system'
_diffrn_measurement_method 'narrow \w frames'
_diffrn_radiation_monochromator graphite
_diffrn_radiation_source 'fine-focus sealed tube'
_diffrn_radiation_type MoK\a
_diffrn_radiation_wavelength 0.71073
_diffrn_reflns_av_R_equivalents 0.0765
_diffrn_reflns_av_sigmaI/netI 0.1292
_diffrn_reflns_limit_h_max 16
_diffrn_reflns_limit_h_min -17
_diffrn_reflns_limit_k_max 16
_diffrn_reflns_limit_k_min -15
_diffrn_reflns_limit_l_max 18
_diffrn_reflns_limit_l_min -18
_diffrn_reflns_number 24892
_diffrn_reflns_theta_full 27.50
_diffrn_reflns_theta_max 27.63
_diffrn_reflns_theta_min 1.48
_diffrn_standards_decay_% 'no decay'
_exptl_absorpt_coefficient_mu 1.658
_exptl_absorpt_correction_T_max 0.8865
_exptl_absorpt_correction_T_min 0.7178
_exptl_absorpt_correction_type multi-scan
_exptl_absorpt_process_details
;
 SADABS: Area-Detector Absorption Correction. (1996) Bruker-AXS 
 within APEX2 package. 
;
_exptl_crystal_colour red
_exptl_crystal_density_diffrn 1.799
_exptl_crystal_density_method 'not measured'
_exptl_crystal_description prism
_exptl_crystal_F_000 1284
_exptl_crystal_size_max 0.148
_exptl_crystal_size_mid 0.075
_exptl_crystal_size_min 0.070
_refine_diff_density_max 1.072
_refine_diff_density_min -1.176
_refine_diff_density_rms 0.144
_refine_ls_abs_structure_details 'Flack H D (1983), Acta Cryst. A39, 876-881'
_refine_ls_abs_structure_Flack -0.02(3)
_refine_ls_extinction_method none
_refine_ls_goodness_of_fit_ref 0.970
_refine_ls_hydrogen_treatment constr
_refine_ls_matrix_type full
_refine_ls_number_parameters 601
_refine_ls_number_reflns 10174
_refine_ls_number_restraints 6
_refine_ls_restrained_S_all 0.970
_refine_ls_R_factor_all 0.1182
_refine_ls_R_factor_gt 0.0546
_refine_ls_shift/su_max 0.001
_refine_ls_shift/su_mean 0.000
_refine_ls_structure_factor_coef Fsqd
_refine_ls_weighting_details 'calc w=1/[\s^2^(Fo^2^)+(0.0435P)^2^+0.0000P] where P=(Fo^2^+2Fc^2^)/3'
_refine_ls_weighting_scheme calc
_refine_ls_wR_factor_gt 0.0964
_refine_ls_wR_factor_ref 0.1181
_reflns_number_gt 6180
_reflns_number_total 10174
_reflns_threshold_expression >2sigma(I)
_cod_data_source_file om401125q_si_002.cif
_cod_data_source_block 2d
_cod_depositor_comments
;
The following automatic conversions were performed:

'_symmetry_cell_setting' value 'Monoclinic' changed to 'monoclinic'
according to
/usr/data/users/saulius/automatic-downloads/current/ACS/lib/dictionaries/cif_core.dic
dictionary named 'cif_core.dic' version 2.4.2 from 2011-04-26.

Automatic conversion script
Id: cif_fix_values 2281 2013-09-26 08:29:07Z andrius 
;
_cod_original_sg_symbol_H-M 'P 21'
_cod_database_code 4082346

loop_
_symmetry_equiv_pos_as_xyz
'x, y, z'
'-x, y+1/2, -z'

loop_
_atom_site_label
_atom_site_type_symbol
_atom_site_fract_x
_atom_site_fract_y
_atom_site_fract_z
_atom_site_U_iso_or_equiv
_atom_site_adp_type
_atom_site_occupancy
_atom_site_symmetry_multiplicity
_atom_site_calc_flag
_atom_site_refinement_flags
Rh Rh 0.15295(4) 0.99717(8) 0.24822(4) 0.02153(14) Uani 1 1 d .
P1 P 0.2802(3) 0.8802(2) 0.3155(2) 0.0209(8) Uani 1 1 d .
P2 P 0.2766(3) 1.1210(2) 0.3087(2) 0.0258(8) Uani 1 1 d .
O1 O 0.2282(4) 0.9955(8) 0.1247(4) 0.0324(14) Uani 1 1 d .
O2 O 0.1501(6) 0.8538(6) 0.0559(6) 0.055(2) Uani 1 1 d .
N N 0.2119(7) 0.9260(8) 0.0593(7) 0.049(3) Uani 1 1 d .
Cl Cl 0.5158(3) 1.0543(3) -0.3684(2) 0.0669(10) Uani 1 1 d .
C1 C 0.0019(8) 0.9184(9) 0.1962(9) 0.030(3) Uani 1 1 d .
C2 C 0.0214(7) 0.9295(8) 0.2987(8) 0.025(3) Uani 1 1 d .
C3 C 0.0300(8) 1.0352(8) 0.3218(9) 0.031(3) Uani 1 1 d .
C4 C 0.0128(8) 1.0937(9) 0.2309(9) 0.027(3) Uani 1 1 d .
C5 C -0.0007(6) 1.0205(9) 0.1568(7) 0.030(3) Uani 1 1 d .
C6 C -0.0252(8) 0.8175(7) 0.1463(8) 0.038(3) Uani 1 1 d .
H6A H 0.0303 0.7686 0.1668 0.058 Uiso 1 1 calc R
H6B H -0.0366 0.8272 0.0757 0.058 Uiso 1 1 calc R
H6C H -0.0872 0.7907 0.1636 0.058 Uiso 1 1 calc R
C7 C 0.0154(7) 0.8458(8) 0.3698(8) 0.040(3) Uani 1 1 d .
H7A H 0.0534 0.8659 0.4342 0.060 Uiso 1 1 calc R
H7B H 0.0446 0.7827 0.3490 0.060 Uiso 1 1 calc R
H7C H -0.0557 0.8337 0.3727 0.060 Uiso 1 1 calc R
C8 C 0.0278(8) 1.0823(9) 0.4201(8) 0.042(3) Uani 1 1 d .
H8A H -0.0424 1.0848 0.4293 0.063 Uiso 1 1 calc R
H8B H 0.0556 1.1520 0.4230 0.063 Uiso 1 1 calc R
H8C H 0.0687 1.0403 0.4716 0.063 Uiso 1 1 calc R
C9 C -0.0024(7) 1.2062(7) 0.2238(9) 0.042(3) Uani 1 1 d .
H9A H -0.0048 1.2284 0.1567 0.063 Uiso 1 1 calc R
H9B H 0.0539 1.2407 0.2673 0.063 Uiso 1 1 calc R
H9C H -0.0664 1.2240 0.2427 0.063 Uiso 1 1 calc R
C10 C -0.0221(7) 1.0463(8) 0.0491(7) 0.039(3) Uani 1 1 d .
H10A H -0.0896 1.0773 0.0304 0.059 Uiso 1 1 calc R
H10B H -0.0196 0.9833 0.0114 0.059 Uiso 1 1 calc R
H10C H 0.0291 1.0948 0.0359 0.059 Uiso 1 1 calc R
C11 C 0.2784(7) 0.8251(7) 0.4325(7) 0.022(2) Uani 1 1 d .
C12 C 0.2500(7) 0.8912(8) 0.5047(6) 0.027(2) Uani 1 1 d .
H12 H 0.2267 0.9590 0.4880 0.032 Uiso 1 1 calc R
C13 C 0.2570(7) 0.8559(8) 0.5970(7) 0.034(2) Uani 1 1 d .
H13 H 0.2407 0.9004 0.6451 0.041 Uiso 1 1 calc R
C14 C 0.2874(8) 0.7562(9) 0.6220(8) 0.045(3) Uani 1 1 d .
H14 H 0.2895 0.7319 0.6861 0.054 Uiso 1 1 calc R
C15 C 0.3156(8) 0.6902(8) 0.5510(7) 0.040(3) Uani 1 1 d .
H15 H 0.3376 0.6219 0.5675 0.048 Uiso 1 1 calc R
C16 C 0.3103(7) 0.7265(7) 0.4596(7) 0.030(2) Uani 1 1 d .
H16 H 0.3293 0.6825 0.4124 0.036 Uiso 1 1 calc R
C17 C 0.2933(7) 0.7718(7) 0.2368(6) 0.025(2) Uani 1 1 d .
C18 C 0.2237(7) 0.6906(7) 0.2316(7) 0.028(2) Uani 1 1 d .
H18 H 0.1738 0.6914 0.2706 0.034 Uiso 1 1 calc R
C19 C 0.2285(8) 0.6093(8) 0.1690(7) 0.038(3) Uani 1 1 d .
H19 H 0.1814 0.5543 0.1649 0.045 Uiso 1 1 calc R
C20 C 0.3003(8) 0.6075(8) 0.1133(7) 0.039(3) Uani 1 1 d .
H20 H 0.3039 0.5502 0.0721 0.047 Uiso 1 1 calc R
C21 C 0.3679(8) 0.6878(9) 0.1159(7) 0.038(3) Uani 1 1 d .
H21 H 0.4155 0.6868 0.0745 0.045 Uiso 1 1 calc R
C22 C 0.3666(7) 0.7700(7) 0.1785(6) 0.028(2) Uani 1 1 d .
H22 H 0.4145 0.8242 0.1820 0.034 Uiso 1 1 calc R
C23 C 0.3875(7) 1.0547(7) 0.3777(7) 0.023(2) Uani 1 1 d .
H23A H 0.4486 1.0975 0.3789 0.028 Uiso 1 1 calc R
H23B H 0.3794 1.0456 0.4457 0.028 Uiso 1 1 calc R
C24 C 0.4028(7) 0.9496(7) 0.3342(7) 0.022(2) Uani 1 1 d .
H24 H 0.4198 0.9611 0.2690 0.026 Uiso 1 1 calc R
C25 C 0.4895(7) 0.8892(8) 0.3960(7) 0.032(2) Uani 1 1 d .
H25A H 0.5540 0.9235 0.3946 0.047 Uiso 1 1 calc R
H25B H 0.4906 0.8195 0.3700 0.047 Uiso 1 1 calc R
H25C H 0.4798 0.8859 0.4632 0.047 Uiso 1 1 calc R
C26 C 0.2574(6) 1.2261(7) 0.3887(7) 0.027(2) Uani 1 1 d .
C27 C 0.2527(7) 1.2036(9) 0.4840(8) 0.038(3) Uani 1 1 d .
H27 H 0.2593 1.1346 0.5064 0.046 Uiso 1 1 calc R
C28 C 0.2382(7) 1.2830(8) 0.5474(7) 0.034(2) Uani 1 1 d .
H28 H 0.2359 1.2672 0.6129 0.040 Uiso 1 1 calc R
C29 C 0.2276(7) 1.3823(8) 0.5168(8) 0.040(3) Uani 1 1 d .
H29 H 0.2171 1.4354 0.5600 0.048 Uiso 1 1 calc R
C30 C 0.2321(7) 1.4045(8) 0.4223(9) 0.042(3) Uani 1 1 d .
H30 H 0.2244 1.4737 0.4005 0.051 Uiso 1 1 calc R
C31 C 0.2476(7) 1.3285(7) 0.3579(7) 0.034(2) Uani 1 1 d .
H31 H 0.2515 1.3458 0.2931 0.040 Uiso 1 1 calc R
C32 C 0.3173(7) 1.1835(7) 0.2073(7) 0.027(2) Uani 1 1 d .
C33 C 0.2459(8) 1.2352(8) 0.1375(7) 0.039(3) Uani 1 1 d .
H33 H 0.1767 1.2354 0.1428 0.047 Uiso 1 1 calc R
C34 C 0.2737(9) 1.2852(9) 0.0622(8) 0.047(3) Uani 1 1 d .
H34 H 0.2248 1.3243 0.0185 0.056 Uiso 1 1 calc R
C35 C 0.3741(10) 1.2799(9) 0.0481(9) 0.056(3) Uani 1 1 d .
H35 H 0.3942 1.3143 -0.0045 0.067 Uiso 1 1 calc R
C36 C 0.4417(9) 1.2229(9) 0.1134(9) 0.056(3) Uani 1 1 d .
H36 H 0.5087 1.2143 0.1030 0.068 Uiso 1 1 calc R
C37 C 0.4157(9) 1.1774(8) 0.1944(8) 0.043(3) Uani 1 1 d .
H37 H 0.4656 1.1421 0.2405 0.052 Uiso 1 1 calc R
C38 C 0.2653(10) 0.9274(9) -0.0156(8) 0.054(3) Uani 1 1 d .
H38 H 0.2709 0.8672 -0.0524 0.064 Uiso 1 1 calc R
C39 C 0.3074(8) 1.0131(14) -0.0342(7) 0.051(3) Uani 1 1 d .
H39 H 0.3052 1.0697 0.0081 0.061 Uiso 1 1 calc R
C40 C 0.3591(8) 1.0281(7) -0.1180(8) 0.042(3) Uani 1 1 d .
C41 C 0.4142(10) 0.9458(10) -0.1459(9) 0.055(3) Uani 1 1 d .
H41 H 0.4205 0.8827 -0.1111 0.067 Uiso 1 1 calc R
C42 C 0.4599(9) 0.9589(10) -0.2264(9) 0.054(3) Uani 1 1 d U
H42 H 0.4973 0.9040 -0.2467 0.065 Uiso 1 1 calc R
C43 C 0.4511(12) 1.0476(12) -0.2745(9) 0.061(4) Uani 1 1 d U
C44 C 0.3980(8) 1.1232(9) -0.2478(8) 0.043(3) Uani 1 1 d U
H44 H 0.3900 1.1841 -0.2859 0.051 Uiso 1 1 calc R
C45 C 0.3550(10) 1.1199(10) -0.1714(9) 0.057(3) Uani 1 1 d U
H45 H 0.3217 1.1787 -0.1528 0.068 Uiso 1 1 calc R
Sb1 Sb 0.68828(4) 1.00018(8) 0.18093(4) 0.02748(13) Uani 1 1 d .
F1 F 0.5731(4) 0.9854(8) 0.0831(4) 0.074(3) Uani 1 1 d .
F2 F 0.8045(4) 1.0166(7) 0.2794(4) 0.0507(19) Uani 1 1 d .
F3 F 0.6940(5) 1.1391(5) 0.1485(5) 0.0580(19) Uani 1 1 d .
F4 F 0.6813(6) 0.8626(5) 0.2127(5) 0.065(2) Uani 1 1 d .
F5 F 0.7706(4) 0.9653(4) 0.0934(4) 0.0433(17) Uani 1 1 d .
F6 F 0.6088(4) 1.0338(4) 0.2700(4) 0.0400(17) Uani 1 1 d .
Sb2 Sb 0.05150(4) 1.00307(8) 0.72994(4) 0.03324(15) Uani 1 1 d .
F7 F 0.1430(4) 1.0683(5) 0.6656(4) 0.0489(17) Uani 1 1 d .
F8 F -0.0398(5) 0.9400(5) 0.7958(5) 0.0529(17) Uani 1 1 d .
F9 F 0.1506(4) 0.9077(4) 0.7838(4) 0.0399(15) Uani 1 1 d .
F10 F -0.0497(5) 1.0961(4) 0.6758(5) 0.0576(19) Uani 1 1 d .
F11 F 0.0125(4) 0.9152(4) 0.6236(4) 0.0410(15) Uani 1 1 d .
F12 F 0.0930(5) 1.0886(4) 0.8380(5) 0.0556(18) Uani 1 1 d .

loop_
_atom_site_aniso_label
_atom_site_aniso_U_11
_atom_site_aniso_U_22
_atom_site_aniso_U_33
_atom_site_aniso_U_23
_atom_site_aniso_U_13
_atom_site_aniso_U_12
Rh 0.0186(3) 0.0216(3) 0.0225(3) 0.0020(5) -0.0003(2) 0.0018(5)
P1 0.0160(18) 0.0231(18) 0.0234(19) 0.0021(14) 0.0037(14) 0.0028(14)
P2 0.027(2) 0.0237(18) 0.024(2) 0.0013(14) -0.0006(15) 0.0002(15)
O1 0.037(3) 0.036(4) 0.024(3) -0.005(5) 0.006(2) -0.012(5)
O2 0.046(5) 0.048(5) 0.064(6) 0.010(4) -0.003(4) -0.004(4)
N 0.044(6) 0.054(7) 0.050(7) 0.020(5) 0.010(5) 0.018(5)
Cl 0.063(2) 0.096(3) 0.0456(19) -0.0121(16) 0.0181(16) -0.0266(18)
C1 0.015(6) 0.023(6) 0.050(8) 0.007(5) 0.004(5) 0.003(4)
C2 0.010(5) 0.026(6) 0.039(7) 0.010(5) 0.009(5) 0.007(4)
C3 0.016(5) 0.038(8) 0.039(7) 0.001(5) 0.002(4) -0.002(4)
C4 0.008(5) 0.023(6) 0.044(8) -0.008(5) -0.006(5) -0.005(4)
C5 0.008(4) 0.047(10) 0.031(5) 0.002(5) -0.006(3) 0.003(4)
C6 0.027(6) 0.029(6) 0.058(7) -0.012(5) 0.007(5) 0.002(4)
C7 0.015(5) 0.050(7) 0.057(7) 0.011(6) 0.011(5) -0.001(5)
C8 0.032(6) 0.046(7) 0.049(7) -0.010(6) 0.011(5) -0.010(5)
C9 0.024(6) 0.027(6) 0.070(8) -0.008(5) -0.003(5) 0.009(4)
C10 0.034(6) 0.053(7) 0.029(6) 0.007(5) 0.003(5) -0.001(5)
C11 0.018(5) 0.020(5) 0.028(6) 0.001(4) 0.003(4) -0.004(4)
C12 0.023(5) 0.036(6) 0.021(5) -0.003(4) 0.003(4) -0.003(4)
C13 0.042(6) 0.033(6) 0.026(6) -0.003(4) 0.006(5) -0.001(5)
C14 0.051(7) 0.048(7) 0.032(6) 0.017(5) 0.000(5) -0.018(6)
C15 0.045(7) 0.036(6) 0.036(6) 0.007(5) 0.002(5) 0.004(5)
C16 0.035(6) 0.023(5) 0.030(6) 0.007(4) 0.004(4) 0.003(4)
C17 0.026(6) 0.029(6) 0.017(5) 0.010(4) -0.007(4) 0.007(4)
C18 0.030(6) 0.026(5) 0.029(5) -0.004(4) 0.006(4) 0.003(4)
C19 0.038(6) 0.037(6) 0.037(6) -0.008(5) 0.007(5) -0.003(5)
C20 0.043(7) 0.040(6) 0.032(6) -0.021(5) 0.002(5) 0.001(5)
C21 0.030(6) 0.059(7) 0.025(6) 0.002(5) 0.007(5) 0.017(5)
C22 0.032(6) 0.026(5) 0.025(5) 0.002(4) 0.002(4) 0.005(5)
C23 0.016(5) 0.031(5) 0.019(5) 0.002(4) -0.001(4) -0.003(4)
C24 0.021(5) 0.028(5) 0.017(5) 0.008(4) 0.007(4) -0.001(4)
C25 0.021(5) 0.039(6) 0.032(6) 0.002(5) -0.003(4) 0.005(4)
C26 0.011(5) 0.031(6) 0.036(6) 0.000(5) -0.003(4) -0.002(4)
C27 0.022(6) 0.043(7) 0.045(7) 0.002(6) -0.003(5) 0.001(5)
C28 0.030(6) 0.042(6) 0.029(6) 0.001(5) 0.008(5) 0.009(5)
C29 0.021(6) 0.044(7) 0.053(7) -0.016(6) 0.001(5) -0.006(5)
C30 0.031(6) 0.033(6) 0.061(8) -0.011(6) 0.007(5) 0.008(5)
C31 0.035(6) 0.024(5) 0.040(6) -0.006(4) 0.003(5) -0.001(4)
C32 0.032(6) 0.022(5) 0.025(6) 0.006(4) -0.002(4) -0.004(4)
C33 0.036(6) 0.040(6) 0.037(6) 0.017(5) -0.005(5) -0.002(5)
C34 0.042(7) 0.051(7) 0.043(7) 0.016(5) -0.002(6) -0.009(5)
C35 0.055(9) 0.050(8) 0.065(9) 0.027(7) 0.018(7) -0.001(6)
C36 0.036(7) 0.064(8) 0.076(9) 0.029(7) 0.026(6) 0.005(6)
C37 0.047(7) 0.038(7) 0.048(7) 0.019(5) 0.016(6) 0.007(6)
C38 0.085(10) 0.044(7) 0.027(6) 0.014(5) -0.002(6) 0.006(7)
C39 0.052(7) 0.066(10) 0.039(6) 0.005(8) 0.018(5) -0.001(8)
C40 0.045(7) 0.040(9) 0.043(6) 0.002(5) 0.015(5) 0.001(5)
C41 0.056(9) 0.058(8) 0.057(8) -0.004(6) 0.023(7) 0.013(7)
C42 0.039(7) 0.059(6) 0.062(9) -0.022(5) 0.004(7) 0.004(5)
C43 0.069(10) 0.080(7) 0.029(7) -0.012(5) 0.001(7) -0.014(6)
C44 0.033(6) 0.053(6) 0.034(6) 0.021(5) -0.010(4) -0.004(5)
C45 0.058(8) 0.054(8) 0.055(8) 0.008(6) 0.005(6) 0.012(6)
Sb1 0.0259(3) 0.0296(3) 0.0255(3) -0.0034(5) 0.0020(2) 0.0016(5)
F1 0.045(3) 0.112(7) 0.052(4) -0.041(5) -0.019(3) 0.014(5)
F2 0.025(3) 0.087(6) 0.038(3) -0.007(4) 0.002(2) 0.000(4)
F3 0.085(5) 0.042(4) 0.052(4) -0.002(3) 0.023(4) 0.002(3)
F4 0.105(6) 0.036(4) 0.061(5) -0.001(4) 0.035(5) -0.005(4)
F5 0.043(3) 0.058(5) 0.030(3) -0.005(3) 0.010(3) 0.010(3)
F6 0.025(3) 0.055(5) 0.043(3) -0.008(3) 0.013(2) -0.001(2)
Sb2 0.0370(3) 0.0237(3) 0.0398(3) 0.0009(5) 0.0096(2) 0.0018(5)
F7 0.036(4) 0.049(4) 0.062(4) 0.017(3) 0.010(3) -0.007(3)
F8 0.057(4) 0.042(4) 0.068(5) 0.004(3) 0.032(4) -0.001(3)
F9 0.042(4) 0.040(4) 0.036(3) 0.002(3) 0.002(3) 0.009(3)
F10 0.061(5) 0.029(4) 0.084(5) 0.005(3) 0.018(4) 0.013(3)
F11 0.040(4) 0.043(4) 0.038(4) -0.004(3) 0.004(3) 0.002(3)
F12 0.075(5) 0.030(4) 0.063(5) -0.023(3) 0.016(4) -0.001(3)

loop_
_atom_type_symbol
_atom_type_description
_atom_type_scat_dispersion_real
_atom_type_scat_dispersion_imag
_atom_type_scat_source
C C 0.0033 0.0016 'International Tables Vol C Tables 4.2.6.8 and 6.1.1.4'
H H 0.0000 0.0000 'International Tables Vol C Tables 4.2.6.8 and 6.1.1.4'
Cl Cl 0.1484 0.1585 'International Tables Vol C Tables 4.2.6.8 and 6.1.1.4'
F F 0.0171 0.0103 'International Tables Vol C Tables 4.2.6.8 and 6.1.1.4'
N N 0.0061 0.0033 'International Tables Vol C Tables 4.2.6.8 and 6.1.1.4'
O O 0.0106 0.0060 'International Tables Vol C Tables 4.2.6.8 and 6.1.1.4'
P P 0.1023 0.0942 'International Tables Vol C Tables 4.2.6.8 and 6.1.1.4'
Rh Rh -1.1178 0.9187 'International Tables Vol C Tables 4.2.6.8 and 6.1.1.4'
Sb Sb -0.5866 1.5461 'International Tables Vol C Tables 4.2.6.8 and 6.1.1.4'

loop_
_geom_angle_atom_site_label_1
_geom_angle_atom_site_label_2
_geom_angle_atom_site_label_3
_geom_angle
C3 Rh O1 154.3(4)
C3 Rh C2 37.4(4)
O1 Rh C2 141.4(4)
C3 Rh C5 62.3(4)
O1 Rh C5 94.1(3)
C2 Rh C5 61.9(4)
C3 Rh C4 38.7(4)
O1 Rh C4 116.0(4)
C2 Rh C4 63.1(4)
C5 Rh C4 36.4(4)
C3 Rh C1 62.3(4)
O1 Rh C1 105.8(4)
C2 Rh C1 36.8(4)
C5 Rh C1 37.4(4)
C4 Rh C1 62.4(3)
C3 Rh P1 121.3(3)
O1 Rh P1 83.9(2)
C2 Rh P1 100.3(3)
C5 Rh P1 147.2(3)
C4 Rh P1 160.0(3)
C1 Rh P1 111.8(3)
C3 Rh P2 103.0(3)
O1 Rh P2 83.3(2)
C2 Rh P2 135.2(3)
C5 Rh P2 128.5(3)
C4 Rh P2 100.0(3)
C1 Rh P2 162.3(3)
P1 Rh P2 83.93(7)
C11 P1 C17 105.5(5)
C11 P1 C24 104.1(4)
C17 P1 C24 105.6(5)
C11 P1 Rh 118.8(3)
C17 P1 Rh 114.4(3)
C24 P1 Rh 107.3(3)
C32 P2 C26 104.5(5)
C32 P2 C23 106.5(5)
C26 P2 C23 103.4(5)
C32 P2 Rh 109.2(3)
C26 P2 Rh 123.9(3)
C23 P2 Rh 108.1(3)
N O1 Rh 122.8(7)
O2 N O1 125.1(10)
O2 N C38 115.1(11)
O1 N C38 119.8(10)
C2 C1 C5 106.4(10)
C2 C1 C6 122.8(10)
C5 C1 C6 130.2(10)
C2 C1 Rh 70.0(6)
C5 C1 Rh 69.8(6)
C6 C1 Rh 131.7(8)
C3 C2 C1 108.8(11)
C3 C2 C7 124.8(11)
C1 C2 C7 125.6(10)
C3 C2 Rh 69.8(7)
C1 C2 Rh 73.1(6)
C7 C2 Rh 131.3(7)
C2 C3 C4 108.4(11)
C2 C3 C8 125.9(10)
C4 C3 C8 123.7(9)
C2 C3 Rh 72.8(7)
C4 C3 Rh 72.8(7)
C8 C3 Rh 133.0(8)
C5 C4 C3 105.6(9)
C5 C4 C9 129.1(11)
C3 C4 C9 124.7(10)
C5 C4 Rh 71.1(6)
C3 C4 Rh 68.5(6)
C9 C4 Rh 131.7(7)
C4 C5 C1 110.8(9)
C4 C5 C10 124.2(10)
C1 C5 C10 124.9(9)
C4 C5 Rh 72.5(6)
C1 C5 Rh 72.8(6)
C10 C5 Rh 124.8(6)
C1 C6 H6A 109.5
C1 C6 H6B 109.5
H6A C6 H6B 109.5
C1 C6 H6C 109.5
H6A C6 H6C 109.5
H6B C6 H6C 109.5
C2 C7 H7A 109.5
C2 C7 H7B 109.5
H7A C7 H7B 109.5
C2 C7 H7C 109.5
H7A C7 H7C 109.5
H7B C7 H7C 109.5
C3 C8 H8A 109.5
C3 C8 H8B 109.5
H8A C8 H8B 109.5
C3 C8 H8C 109.5
H8A C8 H8C 109.5
H8B C8 H8C 109.5
C4 C9 H9A 109.5
C4 C9 H9B 109.5
H9A C9 H9B 109.5
C4 C9 H9C 109.5
H9A C9 H9C 109.5
H9B C9 H9C 109.5
C5 C10 H10A 109.5
C5 C10 H10B 109.5
H10A C10 H10B 109.5
C5 C10 H10C 109.5
H10A C10 H10C 109.5
H10B C10 H10C 109.5
C16 C11 C12 118.3(9)
C16 C11 P1 124.0(8)
C12 C11 P1 117.5(7)
C13 C12 C11 119.5(9)
C13 C12 H12 120.2
C11 C12 H12 120.2
C12 C13 C14 121.1(10)
C12 C13 H13 119.4
C14 C13 H13 119.4
C13 C14 C15 119.7(10)
C13 C14 H14 120.2
C15 C14 H14 120.2
C16 C15 C14 118.8(10)
C16 C15 H15 120.6
C14 C15 H15 120.6
C15 C16 C11 122.5(10)
C15 C16 H16 118.8
C11 C16 H16 118.8
C18 C17 C22 119.9(9)
C18 C17 P1 117.8(7)
C22 C17 P1 122.2(8)
C19 C18 C17 119.3(9)
C19 C18 H18 120.4
C17 C18 H18 120.4
C20 C19 C18 120.6(10)
C20 C19 H19 119.7
C18 C19 H19 119.7
C19 C20 C21 120.8(9)
C19 C20 H20 119.6
C21 C20 H20 119.6
C20 C21 C22 120.4(10)
C20 C21 H21 119.8
C22 C21 H21 119.8
C21 C22 C17 118.9(9)
C21 C22 H22 120.6
C17 C22 H22 120.6
C24 C23 P2 111.9(7)
C24 C23 H23A 109.2
P2 C23 H23A 109.2
C24 C23 H23B 109.2
P2 C23 H23B 109.2
H23A C23 H23B 107.9
C25 C24 C23 112.5(8)
C25 C24 P1 112.7(6)
C23 C24 P1 107.7(7)
C25 C24 H24 107.9
C23 C24 H24 107.9
P1 C24 H24 107.9
C24 C25 H25A 109.5
C24 C25 H25B 109.5
H25A C25 H25B 109.5
C24 C25 H25C 109.5
H25A C25 H25C 109.5
H25B C25 H25C 109.5
C27 C26 C31 118.7(9)
C27 C26 P2 118.6(8)
C31 C26 P2 122.7(8)
C26 C27 C28 119.9(10)
C26 C27 H27 120.1
C28 C27 H27 120.1
C29 C28 C27 121.2(10)
C29 C28 H28 119.4
C27 C28 H28 119.4
C28 C29 C30 118.9(10)
C28 C29 H29 120.5
C30 C29 H29 120.5
C29 C30 C31 121.6(10)
C29 C30 H30 119.2
C31 C30 H30 119.2
C30 C31 C26 119.7(10)
C30 C31 H31 120.1
C26 C31 H31 120.1
C37 C32 C33 118.6(10)
C37 C32 P2 122.0(7)
C33 C32 P2 119.4(8)
C34 C33 C32 121.2(11)
C34 C33 H33 119.4
C32 C33 H33 119.4
C33 C34 C35 120.7(11)
C33 C34 H34 119.6
C35 C34 H34 119.6
C36 C35 C34 117.3(11)
C36 C35 H35 121.3
C34 C35 H35 121.3
C35 C36 C37 122.3(11)
C35 C36 H36 118.8
C37 C36 H36 118.8
C32 C37 C36 119.6(10)
C32 C37 H37 120.2
C36 C37 H37 120.2
C39 C38 N 118.4(12)
C39 C38 H38 120.8
N C38 H38 120.8
C38 C39 C40 124.1(14)
C38 C39 H39 118.0
C40 C39 H39 118.0
C41 C40 C45 117.7(11)
C41 C40 C39 118.5(11)
C45 C40 C39 123.8(12)
C40 C41 C42 118.5(12)
C40 C41 H41 120.8
C42 C41 H41 120.8
C43 C42 C41 120.4(13)
C43 C42 H42 119.8
C41 C42 H42 119.8
C44 C43 C42 120.1(14)
C44 C43 Cl 124.7(12)
C42 C43 Cl 115.2(13)
C43 C44 C45 124.1(12)
C43 C44 H44 117.9
C45 C44 H44 117.9
C44 C45 C40 119.1(12)
C44 C45 H45 120.4
C40 C45 H45 120.4
F4 Sb1 F6 90.0(3)
F4 Sb1 F1 90.1(4)
F6 Sb1 F1 90.7(3)
F4 Sb1 F3 179.4(3)
F6 Sb1 F3 89.7(3)
F1 Sb1 F3 89.4(4)
F4 Sb1 F5 89.4(3)
F6 Sb1 F5 178.8(2)
F1 Sb1 F5 90.4(3)
F3 Sb1 F5 90.9(3)
F4 Sb1 F2 90.5(4)
F6 Sb1 F2 89.2(2)
F1 Sb1 F2 179.4(5)
F3 Sb1 F2 90.0(4)
F5 Sb1 F2 89.7(2)
F10 Sb2 F9 178.7(3)
F10 Sb2 F11 90.5(3)
F9 Sb2 F11 88.7(2)
F10 Sb2 F8 89.3(3)
F9 Sb2 F8 89.7(3)
F11 Sb2 F8 91.2(3)
F10 Sb2 F12 90.9(3)
F9 Sb2 F12 89.8(3)
F11 Sb2 F12 178.5(3)
F8 Sb2 F12 88.7(3)
F10 Sb2 F7 90.4(3)
F9 Sb2 F7 90.6(3)
F11 Sb2 F7 89.8(3)
F8 Sb2 F7 178.9(3)
F12 Sb2 F7 90.3(3)

loop_
_geom_bond_atom_site_label_1
_geom_bond_atom_site_label_2
_geom_bond_distance
Rh C3 2.181(12)
Rh O1 2.182(5)
Rh C2 2.221(10)
Rh C5 2.221(8)
Rh C4 2.239(11)
Rh C1 2.261(11)
Rh P1 2.342(3)
Rh P2 2.348(4)
P1 C11 1.799(10)
P1 C17 1.823(10)
P1 C24 1.853(10)
P2 C32 1.819(10)
P2 C26 1.822(10)
P2 C23 1.823(9)
O1 N 1.276(12)
O2 N 1.251(11)
N C38 1.391(15)
Cl C43 1.726(14)
C1 C2 1.417(15)
C1 C5 1.438(15)
C1 C6 1.499(14)
C2 C3 1.413(14)
C2 C7 1.491(14)
C3 C4 1.464(15)
C3 C8 1.517(15)
C4 C5 1.395(14)
C4 C9 1.479(14)
C5 C10 1.520(12)
C6 H6A 0.9800
C6 H6B 0.9800
C6 H6C 0.9800
C7 H7A 0.9800
C7 H7B 0.9800
C7 H7C 0.9800
C8 H8A 0.9800
C8 H8B 0.9800
C8 H8C 0.9800
C9 H9A 0.9800
C9 H9B 0.9800
C9 H9C 0.9800
C10 H10A 0.9800
C10 H10B 0.9800
C10 H10C 0.9800
C11 C16 1.381(12)
C11 C12 1.439(13)
C12 C13 1.360(12)
C12 H12 0.9500
C13 C14 1.384(14)
C13 H13 0.9500
C14 C15 1.425(15)
C14 H14 0.9500
C15 C16 1.358(13)
C15 H15 0.9500
C16 H16 0.9500
C17 C18 1.405(13)
C17 C22 1.406(13)
C18 C19 1.386(13)
C18 H18 0.9500
C19 C20 1.362(13)
C19 H19 0.9500
C20 C21 1.382(14)
C20 H20 0.9500
C21 C22 1.388(13)
C21 H21 0.9500
C22 H22 0.9500
C23 C24 1.530(11)
C23 H23A 0.9900
C23 H23B 0.9900
C24 C25 1.523(12)
C24 H24 1.0000
C25 H25A 0.9800
C25 H25B 0.9800
C25 H25C 0.9800
C26 C27 1.385(14)
C26 C31 1.399(13)
C27 C28 1.405(14)
C27 H27 0.9500
C28 C29 1.360(14)
C28 H28 0.9500
C29 C30 1.372(15)
C29 H29 0.9500
C30 C31 1.384(13)
C30 H30 0.9500
C31 H31 0.9500
C32 C37 1.377(14)
C32 C33 1.397(12)
C33 C34 1.358(14)
C33 H33 0.9500
C34 C35 1.408(16)
C34 H34 0.9500
C35 C36 1.370(15)
C35 H35 0.9500
C36 C37 1.390(14)
C36 H36 0.9500
C37 H37 0.9500
C38 C39 1.302(17)
C38 H38 0.9500
C39 C40 1.498(14)
C39 H39 0.9500
C40 C41 1.405(14)
C40 C45 1.405(15)
C41 C42 1.405(17)
C41 H41 0.9500
C42 C43 1.331(16)
C42 H42 0.9500
C43 C44 1.316(17)
C44 C45 1.321(15)
C44 H44 0.9500
C45 H45 0.9500
Sb1 F4 1.853(6)
Sb1 F6 1.858(5)
Sb1 F1 1.859(5)
Sb1 F3 1.870(6)
Sb1 F5 1.872(5)
Sb1 F2 1.877(5)
Sb2 F10 1.865(6)
Sb2 F9 1.865(5)
Sb2 F11 1.870(6)
Sb2 F8 1.873(6)
Sb2 F12 1.873(6)
Sb2 F7 1.874(6)

loop_
_geom_torsion_atom_site_label_1
_geom_torsion_atom_site_label_2
_geom_torsion_atom_site_label_3
_geom_torsion_atom_site_label_4
_geom_torsion
C3 Rh P1 C11 -2.6(5)
O1 Rh P1 C11 -177.2(4)
C2 Rh P1 C11 -36.0(5)
C5 Rh P1 C11 -89.1(6)
C4 Rh P1 C11 -3.7(9)
C1 Rh P1 C11 -72.5(5)
P2 Rh P1 C11 98.9(4)
C3 Rh P1 C17 123.2(5)
O1 Rh P1 C17 -51.4(5)
C2 Rh P1 C17 89.7(5)
C5 Rh P1 C17 36.6(6)
C4 Rh P1 C17 122.0(9)
C1 Rh P1 C17 53.2(5)
P2 Rh P1 C17 -135.3(4)
C3 Rh P1 C24 -120.1(5)
O1 Rh P1 C24 65.3(4)
C2 Rh P1 C24 -153.5(5)
C5 Rh P1 C24 153.4(6)
C4 Rh P1 C24 -121.2(8)
C1 Rh P1 C24 169.9(5)
P2 Rh P1 C24 -18.6(3)
C3 Rh P2 C32 -128.7(5)
O1 Rh P2 C32 26.0(4)
C2 Rh P2 C32 -151.0(5)
C5 Rh P2 C32 -64.0(5)
C4 Rh P2 C32 -89.3(5)
C1 Rh P2 C32 -96.3(11)
P1 Rh P2 C32 110.5(4)
C3 Rh P2 C26 -5.0(5)
O1 Rh P2 C26 149.6(5)
C2 Rh P2 C26 -27.3(6)
C5 Rh P2 C26 59.7(5)
C4 Rh P2 C26 34.4(5)
C1 Rh P2 C26 27.3(11)
P1 Rh P2 C26 -125.8(4)
C3 Rh P2 C23 115.9(5)
O1 Rh P2 C23 -89.5(4)
C2 Rh P2 C23 93.6(5)
C5 Rh P2 C23 -179.4(5)
C4 Rh P2 C23 155.2(5)
C1 Rh P2 C23 148.2(11)
P1 Rh P2 C23 -5.0(3)
C3 Rh O1 N -86.9(13)
C2 Rh O1 N -16.4(10)
C5 Rh O1 N -64.6(8)
C4 Rh O1 N -95.0(8)
C1 Rh O1 N -28.4(8)
P1 Rh O1 N 82.5(7)
P2 Rh O1 N 167.1(8)
Rh O1 N O2 2.3(13)
Rh O1 N C38 -177.6(7)
C3 Rh C1 C2 -37.3(6)
O1 Rh C1 C2 167.4(6)
C5 Rh C1 C2 -117.0(9)
C4 Rh C1 C2 -81.1(8)
P1 Rh C1 C2 77.8(6)
P2 Rh C1 C2 -73.3(12)
C3 Rh C1 C5 79.7(7)
O1 Rh C1 C5 -75.6(7)
C2 Rh C1 C5 117.0(9)
C4 Rh C1 C5 35.8(6)
P1 Rh C1 C5 -165.3(5)
P2 Rh C1 C5 43.6(14)
C3 Rh C1 C6 -153.9(12)
O1 Rh C1 C6 50.8(11)
C2 Rh C1 C6 -116.6(13)
C5 Rh C1 C6 126.4(14)
C4 Rh C1 C6 162.2(12)
P1 Rh C1 C6 -38.9(12)
P2 Rh C1 C6 170.0(7)
C5 C1 C2 C3 0.3(13)
C6 C1 C2 C3 -171.5(10)
Rh C1 C2 C3 61.0(8)
C5 C1 C2 C7 170.2(9)
C6 C1 C2 C7 -1.7(17)
Rh C1 C2 C7 -129.1(10)
C5 C1 C2 Rh -60.7(7)
C6 C1 C2 Rh 127.5(10)
O1 Rh C2 C3 -137.7(7)
C5 Rh C2 C3 -80.2(7)
C4 Rh C2 C3 -38.9(7)
C1 Rh C2 C3 -118.0(10)
P1 Rh C2 C3 129.2(6)
P2 Rh C2 C3 37.5(9)
C3 Rh C2 C1 118.0(10)
O1 Rh C2 C1 -19.6(9)
C5 Rh C2 C1 37.8(6)
C4 Rh C2 C1 79.1(7)
P1 Rh C2 C1 -112.7(6)
P2 Rh C2 C1 155.5(5)
C3 Rh C2 C7 -119.1(13)
O1 Rh C2 C7 103.2(11)
C5 Rh C2 C7 160.7(12)
C4 Rh C2 C7 -158.1(12)
C1 Rh C2 C7 122.8(13)
P1 Rh C2 C7 10.1(11)
P2 Rh C2 C7 -81.6(11)
C1 C2 C3 C4 1.5(14)
C7 C2 C3 C4 -168.5(9)
Rh C2 C3 C4 64.6(8)
C1 C2 C3 C8 165.8(10)
C7 C2 C3 C8 -4.2(19)
Rh C2 C3 C8 -131.1(11)
C1 C2 C3 Rh -63.1(8)
C7 C2 C3 Rh 126.9(10)
O1 Rh C3 C2 104.4(9)
C5 Rh C3 C2 79.2(8)
C4 Rh C3 C2 116.2(10)
C1 Rh C3 C2 36.7(7)
P1 Rh C3 C2 -63.1(8)
P2 Rh C3 C2 -153.9(6)
O1 Rh C3 C4 -11.8(12)
C2 Rh C3 C4 -116.2(10)
C5 Rh C3 C4 -37.1(6)
C1 Rh C3 C4 -79.5(6)
P1 Rh C3 C4 -179.4(5)
P2 Rh C3 C4 89.9(6)
O1 Rh C3 C8 -132.2(10)
C2 Rh C3 C8 123.4(13)
C5 Rh C3 C8 -157.4(12)
C4 Rh C3 C8 -120.4(12)
C1 Rh C3 C8 160.1(11)
P1 Rh C3 C8 60.3(11)
P2 Rh C3 C8 -30.5(10)
C2 C3 C4 C5 -2.7(13)
C8 C3 C4 C5 -167.5(9)
Rh C3 C4 C5 61.9(7)
C2 C3 C4 C9 168.8(10)
C8 C3 C4 C9 4.0(17)
Rh C3 C4 C9 -126.6(10)
C2 C3 C4 Rh -64.6(8)
C8 C3 C4 Rh 130.7(11)
C3 Rh C4 C5 -116.1(9)
O1 Rh C4 C5 58.2(7)
C2 Rh C4 C5 -78.4(7)
C1 Rh C4 C5 -36.8(6)
P1 Rh C4 C5 -114.5(9)
P2 Rh C4 C5 145.6(6)
O1 Rh C4 C3 174.3(6)
C2 Rh C4 C3 37.7(7)
C5 Rh C4 C3 116.1(9)
C1 Rh C4 C3 79.3(7)
P1 Rh C4 C3 1.6(11)
P2 Rh C4 C3 -98.3(6)
C3 Rh C4 C9 117.9(13)
O1 Rh C4 C9 -67.7(12)
C2 Rh C4 C9 155.6(12)
C5 Rh C4 C9 -126.0(15)
C1 Rh C4 C9 -162.8(12)
P1 Rh C4 C9 119.5(11)
P2 Rh C4 C9 19.6(11)
C3 C4 C5 C1 3.0(11)
C9 C4 C5 C1 -168.0(12)
Rh C4 C5 C1 63.2(6)
C3 C4 C5 C10 179.3(9)
C9 C4 C5 C10 8.3(17)
Rh C4 C5 C10 -120.6(9)
C3 C4 C5 Rh -60.2(7)
C9 C4 C5 Rh 128.8(12)
C2 C1 C5 C4 -2.2(10)
C6 C1 C5 C4 168.9(12)
Rh C1 C5 C4 -63.0(6)
C2 C1 C5 C10 -178.4(9)
C6 C1 C5 C10 -7.3(17)
Rh C1 C5 C10 120.8(9)
C2 C1 C5 Rh 60.8(7)
C6 C1 C5 Rh -128.1(12)
C3 Rh C5 C4 39.3(6)
O1 Rh C5 C4 -130.0(7)
C2 Rh C5 C4 81.9(7)
C1 Rh C5 C4 119.2(9)
P1 Rh C5 C4 145.0(6)
P2 Rh C5 C4 -45.3(7)
C3 Rh C5 C1 -79.8(7)
O1 Rh C5 C1 110.9(7)
C2 Rh C5 C1 -37.3(6)
C4 Rh C5 C1 -119.2(9)
P1 Rh C5 C1 25.8(9)
P2 Rh C5 C1 -164.4(6)
C3 Rh C5 C10 159.2(10)
O1 Rh C5 C10 -10.1(9)
C2 Rh C5 C10 -158.3(10)
C4 Rh C5 C10 119.9(12)
C1 Rh C5 C10 -121.0(12)
P1 Rh C5 C10 -95.2(9)
P2 Rh C5 C10 74.6(9)
C17 P1 C11 C16 16.7(9)
C24 P1 C11 C16 -94.2(9)
Rh P1 C11 C16 146.6(7)
C17 P1 C11 C12 -168.8(7)
C24 P1 C11 C12 80.2(8)
Rh P1 C11 C12 -39.0(8)
C16 C11 C12 C13 1.1(13)
P1 C11 C12 C13 -173.7(7)
C11 C12 C13 C14 -2.3(14)
C12 C13 C14 C15 2.3(16)
C13 C14 C15 C16 -1.0(16)
C14 C15 C16 C11 -0.2(16)
C12 C11 C16 C15 0.2(14)
P1 C11 C16 C15 174.6(8)
C11 P1 C17 C18 53.1(8)
C24 P1 C17 C18 163.0(7)
Rh P1 C17 C18 -79.3(7)
C11 P1 C17 C22 -130.2(7)
C24 P1 C17 C22 -20.3(8)
Rh P1 C17 C22 97.4(7)
C22 C17 C18 C19 0.2(13)
P1 C17 C18 C19 177.0(7)
C17 C18 C19 C20 0.4(14)
C18 C19 C20 C21 -1.8(15)
C19 C20 C21 C22 2.7(15)
C20 C21 C22 C17 -2.1(14)
C18 C17 C22 C21 0.7(13)
P1 C17 C22 C21 -175.9(7)
C32 P2 C23 C24 -83.2(7)
C26 P2 C23 C24 167.0(6)
Rh P2 C23 C24 34.0(6)
P2 C23 C24 C25 -175.0(7)
P2 C23 C24 P1 -50.1(6)
C11 P1 C24 C25 41.7(8)
C17 P1 C24 C25 -69.2(7)
Rh P1 C24 C25 168.4(6)
C11 P1 C24 C23 -83.1(6)
C17 P1 C24 C23 166.1(5)
Rh P1 C24 C23 43.7(6)
C32 P2 C26 C27 -162.8(7)
C23 P2 C26 C27 -51.6(8)
Rh P2 C26 C27 71.4(8)
C32 P2 C26 C31 16.9(9)
C23 P2 C26 C31 128.2(8)
Rh P2 C26 C31 -108.8(7)
C31 C26 C27 C28 0.1(14)
P2 C26 C27 C28 179.8(7)
C26 C27 C28 C29 0.7(15)
C27 C28 C29 C30 -0.6(15)
C28 C29 C30 C31 -0.2(15)
C29 C30 C31 C26 1.0(15)
C27 C26 C31 C30 -0.9(14)
P2 C26 C31 C30 179.4(7)
C26 P2 C32 C37 108.1(9)
C23 P2 C32 C37 -0.9(10)
Rh P2 C32 C37 -117.4(8)
C26 P2 C32 C33 -75.2(9)
C23 P2 C32 C33 175.8(8)
Rh P2 C32 C33 59.3(9)
C37 C32 C33 C34 -4.9(16)
P2 C32 C33 C34 178.2(9)
C32 C33 C34 C35 4.9(18)
C33 C34 C35 C36 -0.3(18)
C34 C35 C36 C37 -4.2(19)
C33 C32 C37 C36 0.5(16)
P2 C32 C37 C36 177.3(9)
C35 C36 C37 C32 4.1(19)
O2 N C38 C39 160.1(10)
O1 N C38 C39 -19.9(15)
N C38 C39 C40 -174.4(10)
C38 C39 C40 C41 -36.0(17)
C38 C39 C40 C45 143.4(13)
C45 C40 C41 C42 -1.5(18)
C39 C40 C41 C42 178.0(11)
C40 C41 C42 C43 0.3(19)
C41 C42 C43 C44 -1(2)
C41 C42 C43 Cl 177.3(9)
C42 C43 C44 C45 4(2)
Cl C43 C44 C45 -174.8(10)
C43 C44 C45 C40 -4.7(19)
C41 C40 C45 C44 3.5(18)
C39 C40 C45 C44 -175.9(11)
